data_1547361
loop_
_publ_author_name
'Atmuri, N. D. Prasad'
'Reilley, David J.'
'Lubell, William D.'

_publ_section_title
;
 Peptidomimetic Synthesis by Way of Diastereoselective Iodoacetoxylation
 and Transannular Amidation of 7-9-Membered Lactams.
;
_journal_issue 19
_journal_name_full 'Organic letters'
_journal_page_first 5066
_journal_page_last 5069
_journal_paper_doi 10.1021/acs.orglett.7b02275
_journal_volume 19
_journal_year 2017
_chemical_absolute_configuration rmad
_chemical_formula_moiety 'C26 H27 I N2 O7, C H2 Cl2'
_chemical_formula_sum 'C27 H29 Cl2 I N2 O7'
_chemical_formula_weight 691.32
_space_group_crystal_system monoclinic
_space_group_IT_number 5
_space_group_name_Hall 'C 2y'
_space_group_name_H-M_alt 'C 1 2 1'
_symmetry_space_group_name_Hall 'C 2y'
_symmetry_space_group_name_H-M 'C 1 2 1'
_atom_sites_solution_hydrogens geom
_atom_sites_solution_primary dual
_audit_creation_date 2017-07-20
_audit_creation_method
;
Olex2 1.2
(compiled 2017.03.28 svn.r3405 for OlexSys, GUI svn.r5337)
;
_cell_angle_alpha 90
_cell_angle_beta 121.483(2)
_cell_angle_gamma 90
_cell_formula_units_Z 4
_cell_length_a 22.1529(11)
_cell_length_b 9.8472(5)
_cell_length_c 15.6753(8)
_cell_measurement_reflns_used 8452
_cell_measurement_temperature 150
_cell_measurement_theta_max 54.930
_cell_measurement_theta_min 2.877
_cell_volume 2916.1(3)
_computing_cell_refinement 'SAINT v8.34A (Bruker, 2013)'
_computing_data_collection
;
APEX 2 (2013) Bruker AXS Inc., Madison, WI 53719-1173.
;
_computing_data_reduction 'SAINT v8.34A (Bruker, 2013)'
_computing_molecular_graphics 'Olex2 (Dolomanov et al., 2009)'
_computing_publication_material 'Olex2 (Dolomanov et al., 2009)'
_computing_structure_refinement 'XL (Sheldrick, 2008)'
_computing_structure_solution 'XT (Sheldrick, 2015)'
_diffrn_ambient_temperature 150
_diffrn_detector 'CMOS Area detector'
_diffrn_detector_area_resol_mean 10.24
_diffrn_detector_type 'Bruker Photon 100 CMOS Detector'
_diffrn_measured_fraction_theta_full 0.983
_diffrn_measured_fraction_theta_max 0.972
_diffrn_measurement_device 'k-geometry diffractometer'
_diffrn_measurement_device_type 'Bruker Venture Metaljet'
_diffrn_measurement_method '\w and \f scans'
_diffrn_radiation_collimation 'Focusing mirrors'
_diffrn_radiation_monochromator 'Helios MX Mirror Optics'
_diffrn_radiation_probe x-ray
_diffrn_radiation_type GaK\a
_diffrn_radiation_wavelength 1.34139
_diffrn_reflns_av_R_equivalents 0.0551
_diffrn_reflns_av_unetI/netI 0.0867
_diffrn_reflns_Laue_measured_fraction_full 0.983
_diffrn_reflns_Laue_measured_fraction_max 0.972
_diffrn_reflns_limit_h_max 26
_diffrn_reflns_limit_h_min -22
_diffrn_reflns_limit_k_max 12
_diffrn_reflns_limit_k_min -11
_diffrn_reflns_limit_l_max 19
_diffrn_reflns_limit_l_min -16
_diffrn_reflns_number 8685
_diffrn_reflns_point_group_measured_fraction_full 0.983
_diffrn_reflns_point_group_measured_fraction_max 0.972
_diffrn_reflns_theta_full 53.594
_diffrn_reflns_theta_max 54.947
_diffrn_reflns_theta_min 2.876
_diffrn_source 'Metal Jet'
_diffrn_source_target Ga
_diffrn_source_type 'Gallium Liquid Metal Jet Source'
_exptl_absorpt_coefficient_mu 7.140
_exptl_absorpt_correction_T_max 0.7508
_exptl_absorpt_correction_T_min 0.4938
_exptl_absorpt_correction_type multi-scan
_exptl_absorpt_process_details
'SADABS-2014/5 (Bruker,2014/5) was used for absorption correction. wR2(int) was 0.1466 before and 0.0857 after correction. The Ratio of minimum to maximum transmission is 0.6577. The \l/2 correction factor is 0.00150.'
_exptl_crystal_colour colourless
_exptl_crystal_colour_primary colourless
_exptl_crystal_density_diffrn 1.575
_exptl_crystal_description NEEDLE
_exptl_crystal_F_000 1392
_exptl_crystal_size_max 0.4
_exptl_crystal_size_mid 0.03
_exptl_crystal_size_min 0.02
_refine_diff_density_max 2.261
_refine_diff_density_min -1.399
_refine_diff_density_rms 0.153
_refine_ls_abs_structure_details
;
 Refined as an inversion twin.
;
_refine_ls_abs_structure_Flack 0.106(19)
_refine_ls_extinction_method none
_refine_ls_goodness_of_fit_ref 1.060
_refine_ls_hydrogen_treatment mixed
_refine_ls_matrix_type full
_refine_ls_number_parameters 357
_refine_ls_number_reflns 4452
_refine_ls_number_restraints 292
_refine_ls_restrained_S_all 1.031
_refine_ls_R_factor_all 0.0800
_refine_ls_R_factor_gt 0.0650
_refine_ls_shift/su_max 0.001
_refine_ls_shift/su_mean 0.000
_refine_ls_structure_factor_coef Fsqd
_refine_ls_weighting_details 'w=1/[\s^2^(Fo^2^)+(0.0284P)^2^+48.1783P] where P=(Fo^2^+2Fc^2^)/3'
_refine_ls_weighting_scheme calc
_refine_ls_wR_factor_gt 0.1419
_refine_ls_wR_factor_ref 0.1517
_reflns_Friedel_coverage 0.882
_reflns_Friedel_fraction_full 0.983
_reflns_Friedel_fraction_max 0.972
_reflns_number_gt 3867
_reflns_number_total 4452
_reflns_threshold_expression 'I > 2\s(I)'
_cod_data_source_file ol7b02275_si_003.cif
_cod_data_source_block lub105
_cod_depositor_comments
;
The following automatic conversions were performed:

'_diffrn_radiation_probe' value 'X-ray' changed to 'x-ray' according
to
/home/data/users/saulius/crontab/automatic-downloads/rss-feeds/ACS/lib/dictionaries/cif_core.dic
dictionary named 'cif_core.dic' version 2.4.2 from 2011-04-26.

Automatic conversion script
Id: cif_fix_values 4973 2017-02-22 13:04:09Z antanas 

 Adding full bibliography for 1547358--1547364.cif.
;
_cod_database_code 1547361
_shelx_shelxl_version_number 2014/7
_shelx_space_group_comment
;
The symmetry employed for this shelxl refinement is uniquely defined
by the following loop, which should always be used as a source of
symmetry information in preference to the above space-group names.
They are only intended as comments.
;
_olex2_refinement_description
;
1. Twinned data refinement
 Scales: 0.894(19)
 0.106(19)
2. Fixed Uiso
 At 1.2 times of:
  All C(H) groups, All C(H,H) groups
 At 1.5 times of:
  All C(H,H,H) groups
3. Rigid body (RIGU) restrains
 All non-hydrogen atoms
 with sigma for 1-2 distances of 0.004 and sigma for 1-3 distances of 0.004
4.a Ternary CH refined with riding coordinates:
 C3(H3), C4(H4), C5(H5), C8(H8), C28(H28)
4.b Secondary CH2 refined with riding coordinates:
 C6(H6A,H6B), C7(H7A,H7B), C14(H14A,H14B), C31(H31A,H31B)
4.c Aromatic/amide H refined with riding coordinates:
 N1(H1), N2(H2), C17(H17), C18(H18), C19(H19), C20(H20), C23(H23), C24(H24),
 C25(H25), C26(H26)
4.d Idealised Me refined as rotating group:
 C10(H10A,H10B,H10C), C12(H12A,H12B,H12C)
;
_olex2_submission_special_instructions 'No special instructions were received'

loop_
_space_group_symop_operation_xyz
'x, y, z'
'-x, y, -z'
'x+1/2, y+1/2, z'
'-x+1/2, y+1/2, -z'

loop_
_atom_site_label
_atom_site_type_symbol
_atom_site_fract_x
_atom_site_fract_y
_atom_site_fract_z
_atom_site_U_iso_or_equiv
_atom_site_adp_type
_atom_site_occupancy
_atom_site_site_symmetry_order
_atom_site_calc_flag
_atom_site_refinement_flags_posn
_atom_site_refinement_flags_adp
I1 I 0.53295(4) 0.29617(11) 0.38342(6) 0.0338(3) Uani 1 1 d . U
O1 O 0.7118(4) 0.2041(8) 0.4827(6) 0.0198(17) Uani 1 1 d . U
O2 O 0.6346(4) 0.6751(9) 0.5250(7) 0.0218(19) Uani 1 1 d . U
O3 O 0.5336(5) 0.7647(11) 0.4005(10) 0.064(4) Uani 1 1 d . U
O4 O 0.8667(7) 0.3945(11) 0.8028(9) 0.065(4) Uani 1 1 d . U
O5 O 0.8621(5) 0.6168(9) 0.7700(7) 0.031(2) Uani 1 1 d . U
O6 O 0.6519(4) 0.6122(8) 0.2897(6) 0.0211(18) Uani 1 1 d . U
O7 O 0.6407(4) 0.4332(8) 0.1914(6) 0.0194(17) Uani 1 1 d . U
N1 N 0.7536(5) 0.3492(9) 0.6121(7) 0.019(2) Uani 1 1 d . U
H1 H 0.7752 0.2810 0.6534 0.03(3) Uiso 1 1 calc R .
N2 N 0.6642(5) 0.3956(9) 0.3449(7) 0.0146(18) Uani 1 1 d . U
H2 H 0.6649 0.3094 0.3307 0.13(9) Uiso 1 1 calc R .
C2 C 0.7149(5) 0.3180(11) 0.5141(7) 0.014(2) Uani 1 1 d . U
C3 C 0.6758(6) 0.4338(11) 0.4421(8) 0.013(2) Uani 1 1 d . U
H3 H 0.7068 0.5161 0.4662 0.015 Uiso 1 1 calc R .
C4 C 0.6027(6) 0.4720(13) 0.4294(9) 0.022(2) Uani 1 1 d . U
H4 H 0.5798 0.5350 0.3708 0.026 Uiso 1 1 calc R .
C5 C 0.6012(6) 0.5472(12) 0.5125(9) 0.022(2) Uani 1 1 d . U
H5 H 0.5504 0.5656 0.4889 0.026 Uiso 1 1 calc R .
C6 C 0.6343(7) 0.4804(14) 0.6153(9) 0.028(3) Uani 1 1 d . U
H6A H 0.6302 0.3808 0.6056 0.034 Uiso 1 1 calc R .
H6B H 0.6057 0.5061 0.6447 0.034 Uiso 1 1 calc R .
C7 C 0.7123(7) 0.5143(14) 0.6921(10) 0.031(3) Uani 1 1 d . U
H7A H 0.7157 0.6119 0.7091 0.037 Uiso 1 1 calc R .
H7B H 0.7271 0.4621 0.7540 0.037 Uiso 1 1 calc R .
C8 C 0.7640(6) 0.4842(11) 0.6580(8) 0.019(2) Uani 1 1 d . U
H8 H 0.7593 0.5553 0.6093 0.023 Uiso 1 1 calc R .
C9 C 0.5944(6) 0.7790(16) 0.4649(9) 0.031(3) Uani 1 1 d . U
C10 C 0.6354(8) 0.9070(15) 0.4865(12) 0.034(3) Uani 1 1 d . U
H10A H 0.6734 0.9085 0.5570 0.051 Uiso 1 1 calc GR .
H10B H 0.6039 0.9848 0.4725 0.051 Uiso 1 1 calc GR .
H10C H 0.6558 0.9123 0.4442 0.051 Uiso 1 1 calc GR .
C11 C 0.8375(7) 0.4886(13) 0.7486(10) 0.029(3) Uani 1 1 d . U
C12 C 0.9303(8) 0.6351(15) 0.8583(11) 0.043(4) Uani 1 1 d . U
H12A H 0.9478 0.7264 0.8583 0.065 Uiso 1 1 calc GR .
H12B H 0.9632 0.5674 0.8597 0.065 Uiso 1 1 calc GR .
H12C H 0.9266 0.6238 0.9175 0.065 Uiso 1 1 calc GR .
C13 C 0.6525(5) 0.4914(12) 0.2766(8) 0.013(2) Uani 1 1 d . U
C14 C 0.6304(6) 0.5247(13) 0.1117(9) 0.021(2) Uani 1 1 d . U
H14A H 0.6355 0.6201 0.1343 0.025 Uiso 1 1 calc R .
H14B H 0.5823 0.5127 0.0523 0.025 Uiso 1 1 calc R .
C16 C 0.7609(6) 0.5018(13) 0.1718(9) 0.023(2) Uani 1 1 d . U
C17 C 0.7946(7) 0.6110(14) 0.2351(10) 0.030(3) Uani 1 1 d . U
H17 H 0.7701 0.6939 0.2267 0.036 Uiso 1 1 calc R .
C18 C 0.8664(7) 0.5961(14) 0.3126(12) 0.036(3) Uani 1 1 d . U
H18 H 0.8906 0.6689 0.3574 0.043 Uiso 1 1 calc R .
C19 C 0.9009(7) 0.4752(14) 0.3225(11) 0.032(3) Uani 1 1 d . U
H19 H 0.9492 0.4659 0.3742 0.039 Uiso 1 1 calc R .
C20 C 0.8669(7) 0.3681(14) 0.2592(10) 0.032(3) Uani 1 1 d . U
H20 H 0.8915 0.2855 0.2674 0.038 Uiso 1 1 calc R .
C21 C 0.7981(6) 0.3805(12) 0.1850(9) 0.023(2) Uani 1 1 d . U
C22 C 0.7489(5) 0.2832(16) 0.1066(7) 0.020(2) Uani 1 1 d . U
C23 C 0.7580(7) 0.1533(14) 0.0864(10) 0.029(3) Uani 1 1 d . U
H23 H 0.8025 0.1103 0.1271 0.035 Uiso 1 1 calc R .
C24 C 0.7043(8) 0.0837(15) 0.0089(11) 0.037(3) Uani 1 1 d . U
H24 H 0.7111 -0.0075 -0.0040 0.044 Uiso 1 1 calc R .
C25 C 0.6387(9) 0.1482(15) -0.0518(11) 0.040(3) Uani 1 1 d . U
H25 H 0.6015 0.1006 -0.1069 0.048 Uiso 1 1 calc R .
C26 C 0.6275(7) 0.2811(19) -0.0324(9) 0.035(3) Uani 1 1 d . U
H26 H 0.5832 0.3245 -0.0735 0.042 Uiso 1 1 calc R .
C27 C 0.6835(7) 0.3488(13) 0.0493(9) 0.025(2) Uani 1 1 d . U
C28 C 0.6860(6) 0.4923(13) 0.0844(9) 0.023(2) Uani 1 1 d . U
H28 H 0.6800 0.5565 0.0311 0.028 Uiso 1 1 calc R .
Cl31 Cl 0.4643(2) 0.5821(4) 0.1758(3) 0.0558(12) Uani 1 1 d . U
Cl32 Cl 0.4340(3) 0.8145(6) 0.0474(3) 0.0741(15) Uani 1 1 d . U
C31 C 0.4903(9) 0.7475(15) 0.1654(12) 0.047(4) Uani 1 1 d . U
H31A H 0.4901 0.8069 0.2163 0.057 Uiso 1 1 calc R .
H31B H 0.5391 0.7450 0.1787 0.057 Uiso 1 1 calc R .

loop_
_atom_site_aniso_label
_atom_site_aniso_U_11
_atom_site_aniso_U_22
_atom_site_aniso_U_33
_atom_site_aniso_U_23
_atom_site_aniso_U_13
_atom_site_aniso_U_12
I1 0.0293(4) 0.0271(4) 0.0488(5) -0.0071(5) 0.0231(4) -0.0100(4)
O1 0.025(4) 0.010(4) 0.024(4) -0.001(3) 0.012(4) -0.001(3)
O2 0.017(4) 0.022(4) 0.029(4) 0.002(3) 0.014(4) 0.001(3)
O3 0.035(4) 0.033(8) 0.080(7) -0.004(5) -0.001(5) 0.013(4)
O4 0.076(8) 0.021(5) 0.041(6) 0.006(4) -0.010(6) 0.009(5)
O5 0.032(5) 0.020(4) 0.019(4) -0.001(3) -0.001(4) -0.001(3)
O6 0.027(4) 0.016(4) 0.019(4) -0.001(3) 0.011(4) -0.002(3)
O7 0.027(4) 0.020(4) 0.009(3) 0.000(3) 0.009(3) 0.002(3)
N1 0.028(5) 0.007(4) 0.014(4) 0.001(3) 0.006(4) 0.000(3)
N2 0.020(5) 0.012(4) 0.012(4) 0.000(3) 0.009(4) 0.002(3)
C2 0.009(4) 0.012(5) 0.014(4) 0.001(3) 0.002(3) -0.001(3)
C3 0.015(5) 0.010(4) 0.012(4) 0.000(3) 0.006(4) 0.003(3)
C4 0.023(5) 0.023(5) 0.022(5) 0.004(4) 0.014(4) 0.005(4)
C5 0.025(5) 0.023(5) 0.026(5) -0.003(4) 0.020(5) -0.004(4)
C6 0.046(6) 0.026(6) 0.027(5) -0.009(4) 0.029(5) -0.003(5)
C7 0.043(6) 0.027(7) 0.025(6) -0.004(5) 0.019(5) 0.004(5)
C8 0.030(5) 0.010(5) 0.010(4) 0.001(4) 0.005(4) 0.002(4)
C9 0.029(5) 0.023(6) 0.038(6) -0.001(5) 0.017(4) 0.006(4)
C10 0.034(7) 0.023(6) 0.048(9) 0.000(5) 0.023(7) 0.008(5)
C11 0.032(5) 0.016(5) 0.021(5) -0.005(4) 0.002(4) 0.002(4)
C12 0.035(7) 0.030(7) 0.028(6) -0.003(6) -0.009(6) 0.004(5)
C13 0.004(5) 0.020(4) 0.013(4) 0.000(3) 0.004(4) 0.000(3)
C14 0.015(5) 0.029(6) 0.015(5) 0.012(4) 0.007(4) 0.009(4)
C16 0.028(5) 0.029(5) 0.023(5) 0.002(4) 0.021(4) -0.001(4)
C17 0.028(5) 0.030(6) 0.040(6) -0.004(5) 0.023(5) 0.000(4)
C18 0.036(6) 0.026(6) 0.047(7) -0.009(5) 0.023(5) -0.004(4)
C19 0.030(6) 0.031(6) 0.039(6) -0.006(5) 0.020(5) -0.001(4)
C20 0.033(5) 0.025(6) 0.034(6) -0.001(5) 0.015(5) -0.001(4)
C21 0.029(5) 0.026(5) 0.023(5) 0.001(4) 0.021(4) 0.000(4)
C22 0.033(4) 0.022(5) 0.018(4) 0.005(4) 0.021(4) -0.002(4)
C23 0.040(6) 0.025(5) 0.035(6) 0.001(4) 0.028(5) 0.000(4)
C24 0.053(6) 0.032(6) 0.038(6) -0.011(5) 0.033(5) -0.011(5)
C25 0.054(7) 0.033(6) 0.037(7) -0.009(5) 0.027(6) -0.011(5)
C26 0.042(6) 0.041(7) 0.026(5) -0.006(5) 0.021(5) -0.007(5)
C27 0.032(5) 0.024(5) 0.024(5) 0.004(4) 0.018(4) -0.001(4)
C28 0.029(5) 0.021(5) 0.023(5) 0.003(4) 0.016(4) 0.000(4)
Cl31 0.047(2) 0.040(2) 0.045(2) 0.0038(17) -0.0002(19) -0.0106(17)
Cl32 0.076(3) 0.044(3) 0.045(2) 0.005(2) -0.008(2) -0.003(2)
C31 0.043(8) 0.027(6) 0.042(7) -0.001(5) 0.002(6) -0.003(5)

loop_
_atom_type_symbol
_atom_type_description
_atom_type_scat_dispersion_real
_atom_type_scat_dispersion_imag
_atom_type_scat_source
C C 0.0150 0.0070 'International Tables Vol C Tables 4.2.6.8 and 6.1.1.4'
H H 0.0000 0.0000 'International Tables Vol C Tables 4.2.6.8 and 6.1.1.4'
Cl Cl 0.3290 0.5400 'International Tables Vol C Tables 4.2.6.8 and 6.1.1.4'
I I 0.0970 5.4980 'International Tables Vol C Tables 4.2.6.8 and 6.1.1.4'
N N 0.0250 0.0140 'International Tables Vol C Tables 4.2.6.8 and 6.1.1.4'
O O 0.0410 0.0250 'International Tables Vol C Tables 4.2.6.8 and 6.1.1.4'

loop_
_geom_angle_atom_site_label_1
_geom_angle_atom_site_label_2
_geom_angle_atom_site_label_3
_geom_angle
C9 O2 C5 117.7(10)
C11 O5 C12 116.4(10)
C13 O7 C14 116.7(9)
C2 N1 H1 116.3
C2 N1 C8 127.4(9)
C8 N1 H1 116.3
C3 N2 H2 119.8
C13 N2 H2 119.8
C13 N2 C3 120.5(9)
O1 C2 N1 122.7(10)
O1 C2 C3 120.3(9)
N1 C2 C3 116.9(9)
N2 C3 C2 107.7(8)
N2 C3 H3 108.3
N2 C3 C4 108.8(9)
C2 C3 H3 108.3
C2 C3 C4 115.2(9)
C4 C3 H3 108.3
I1 C4 H4 105.0
C3 C4 I1 111.0(7)
C3 C4 H4 105.0
C5 C4 I1 110.0(8)
C5 C4 C3 119.5(10)
C5 C4 H4 105.0
O2 C5 C4 107.9(10)
O2 C5 H5 107.2
O2 C5 C6 107.9(10)
C4 C5 H5 107.2
C4 C5 C6 118.9(11)
C6 C5 H5 107.2
C5 C6 H6A 108.0
C5 C6 H6B 108.0
C5 C6 C7 117.1(11)
H6A C6 H6B 107.3
C7 C6 H6A 108.0
C7 C6 H6B 108.0
C6 C7 H7A 108.5
C6 C7 H7B 108.5
H7A C7 H7B 107.5
C8 C7 C6 115.2(10)
C8 C7 H7A 108.5
C8 C7 H7B 108.5
N1 C8 C7 113.1(10)
N1 C8 H8 109.4
N1 C8 C11 107.7(9)
C7 C8 H8 109.4
C11 C8 C7 107.8(10)
C11 C8 H8 109.4
O2 C9 C10 112.3(10)
O3 C9 O2 122.4(13)
O3 C9 C10 125.2(13)
C9 C10 H10A 109.5
C9 C10 H10B 109.5
C9 C10 H10C 109.5
H10A C10 H10B 109.5
H10A C10 H10C 109.5
H10B C10 H10C 109.5
O4 C11 O5 123.5(12)
O4 C11 C8 124.5(13)
O5 C11 C8 111.1(10)
O5 C12 H12A 109.5
O5 C12 H12B 109.5
O5 C12 H12C 109.5
H12A C12 H12B 109.5
H12A C12 H12C 109.5
H12B C12 H12C 109.5
O6 C13 O7 125.1(11)
O6 C13 N2 124.6(11)
N2 C13 O7 110.3(10)
O7 C14 H14A 109.9
O7 C14 H14B 109.9
O7 C14 C28 108.7(9)
H14A C14 H14B 108.3
C28 C14 H14A 109.9
C28 C14 H14B 109.9
C17 C16 C21 119.9(11)
C17 C16 C28 128.7(12)
C21 C16 C28 111.4(11)
C16 C17 H17 120.8
C16 C17 C18 118.4(12)
C18 C17 H17 120.8
C17 C18 H18 120.2
C19 C18 C17 119.6(13)
C19 C18 H18 120.2
C18 C19 H19 119.4
C20 C19 C18 121.3(13)
C20 C19 H19 119.4
C19 C20 H20 120.1
C21 C20 C19 119.9(13)
C21 C20 H20 120.1
C16 C21 C22 107.8(11)
C20 C21 C16 120.9(12)
C20 C21 C22 131.3(12)
C23 C22 C21 131.7(11)
C23 C22 C27 120.9(12)
C27 C22 C21 107.3(12)
C22 C23 H23 119.4
C22 C23 C24 121.1(13)
C24 C23 H23 119.4
C23 C24 H24 120.4
C23 C24 C25 119.3(14)
C25 C24 H24 120.4
C24 C25 H25 119.5
C26 C25 C24 121.0(14)
C26 C25 H25 119.5
C25 C26 H26 120.9
C25 C26 C27 118.2(14)
C27 C26 H26 120.9
C22 C27 C26 119.4(13)
C22 C27 C28 111.7(11)
C26 C27 C28 128.8(12)
C14 C28 H28 109.0
C16 C28 C14 113.4(10)
C16 C28 C27 101.8(10)
C16 C28 H28 109.0
C27 C28 C14 114.5(10)
C27 C28 H28 109.0
Cl31 C31 H31A 109.4
Cl31 C31 H31B 109.4
Cl32 C31 Cl31 111.2(8)
Cl32 C31 H31A 109.4
Cl32 C31 H31B 109.4
H31A C31 H31B 108.0

loop_
_geom_bond_atom_site_label_1
_geom_bond_atom_site_label_2
_geom_bond_distance
I1 C4 2.177(12)
O1 C2 1.212(15)
O2 C5 1.423(15)
O2 C9 1.361(16)
O3 C9 1.198(15)
O4 C11 1.194(17)
O5 C11 1.346(16)
O5 C12 1.431(16)
O6 C13 1.209(15)
O7 C13 1.346(14)
O7 C14 1.459(14)
N1 H1 0.8800
N1 C2 1.347(14)
N1 C8 1.471(14)
N2 H2 0.8800
N2 C3 1.457(14)
N2 C13 1.347(15)
C2 C3 1.518(15)
C3 H3 1.0000
C3 C4 1.570(15)
C4 H4 1.0000
C4 C5 1.515(17)
C5 H5 1.0000
C5 C6 1.527(17)
C6 H6A 0.9900
C6 H6B 0.9900
C6 C7 1.541(19)
C7 H7A 0.9900
C7 H7B 0.9900
C7 C8 1.526(18)
C8 H8 1.0000
C8 C11 1.501(17)
C9 C10 1.48(2)
C10 H10A 0.9800
C10 H10B 0.9800
C10 H10C 0.9800
C12 H12A 0.9800
C12 H12B 0.9800
C12 H12C 0.9800
C14 H14A 0.9900
C14 H14B 0.9900
C14 C28 1.533(17)
C16 C17 1.388(19)
C16 C21 1.404(17)
C16 C28 1.504(17)
C17 H17 0.9500
C17 C18 1.42(2)
C18 H18 0.9500
C18 C19 1.379(19)
C19 H19 0.9500
C19 C20 1.372(19)
C20 H20 0.9500
C20 C21 1.356(18)
C21 C22 1.489(18)
C22 C23 1.36(2)
C22 C27 1.402(17)
C23 H23 0.9500
C23 C24 1.36(2)
C24 H24 0.9500
C24 C25 1.41(2)
C25 H25 0.9500
C25 C26 1.39(2)
C26 H26 0.9500
C26 C27 1.402(18)
C27 C28 1.506(18)
C28 H28 1.0000
Cl31 C31 1.764(15)
Cl32 C31 1.733(16)
C31 H31A 0.9900
C31 H31B 0.9900

loop_
_geom_hbond_atom_site_label_D
_geom_hbond_atom_site_label_H
_geom_hbond_atom_site_label_A
_geom_hbond_distance_DH
_geom_hbond_distance_HA
_geom_hbond_distance_DA
_geom_hbond_angle_DHA
_geom_hbond_site_symmetry_A
N1 H1 O6 0.88 2.16 2.972(13) 153.1 4_646
N2 H2 O5 0.88 2.34 3.166(13) 157.2 4_646

loop_
_twin_individual_id
_twin_individual_mass_fraction_refined
1 0.894(19)
2 0.106(19)
